data_4122171
loop_
_publ_author_name
'Keane, Andrew J.'
'Yonke, Brendan L.'
'Hirotsu, Masakazu'
'Zavalij, Peter Y.'
'Sita, Lawrence R.'

_publ_section_title
;
 Fine-tuning the energy barrier for metal-mediated dinitrogen n\\tb n bond
 cleavage.
;
_journal_issue 28
_journal_name_full 'Journal of the American Chemical Society'
_journal_page_first 9906
_journal_page_last 9909
_journal_paper_doi 10.1021/ja505309j
_journal_volume 136
_journal_year 2014
_chemical_formula_moiety 'C46 H68 N6 Ta2'
_chemical_formula_sum 'C46 H68 N6 Ta2'
_chemical_formula_weight 1066.96
_chemical_name_common cmpd_cis_3b
_chemical_name_systematic
;
cmpd_cis_3b
;
_space_group_crystal_system monoclinic
_space_group_IT_number 15
_space_group_name_Hall '-C 2yc'
_space_group_name_H-M_alt 'C 1 2/c 1'
_symmetry_cell_setting monoclinic
_symmetry_space_group_name_Hall '-C 2yc'
_symmetry_space_group_name_H-M 'C 1 2/c 1'
_atom_sites_solution_hydrogens geom
_atom_sites_solution_primary direct
_atom_sites_solution_secondary difmap
_audit_creation_method 'SHELXL-2012 & ZCIF'
_cell_angle_alpha 90
_cell_angle_beta 102.7560(10)
_cell_angle_gamma 90
_cell_formula_units_Z 4
_cell_length_a 13.3148(10)
_cell_length_b 17.9841(13)
_cell_length_c 18.9403(14)
_cell_measurement_reflns_used 15610
_cell_measurement_temperature 150(2)
_cell_measurement_theta_max 32.0
_cell_measurement_theta_min 2.2
_cell_volume 4423.4(6)
_computing_cell_refinement Apex2
_computing_data_collection 'Apex2 (Bruker, 2010)'
_computing_data_reduction 'Apex2, Saint'
_computing_molecular_graphics 'XSHEL (Bruker, 2004)'
_computing_publication_material 'Apex2, SHELXL-2012'
_computing_structure_refinement 'ShelXL-2012 (Sheldrick, 2012)'
_computing_structure_solution 'ShelXS-97 (Sheldrick, 2008)'
_diffrn_ambient_temperature 150(2)
_diffrn_detector 'CCD area detector'
_diffrn_detector_area_resol_mean 8.333
_diffrn_measured_fraction_theta_full 1.000
_diffrn_measured_fraction_theta_max 0.999
_diffrn_measurement_device_type 'Bruker Smart Apex II diffractometer'
_diffrn_measurement_method '\f and \w scans'
_diffrn_measurement_specimen_support 'MiTeGen loop'
_diffrn_orient_matrix_type standard
_diffrn_orient_matrix_UB_11 -0.0069191
_diffrn_orient_matrix_UB_12 0.0473116
_diffrn_orient_matrix_UB_13 0.0262537
_diffrn_orient_matrix_UB_21 -0.0525521
_diffrn_orient_matrix_UB_22 -0.0239652
_diffrn_orient_matrix_UB_23 0.0230040
_diffrn_orient_matrix_UB_31 0.0558554
_diffrn_orient_matrix_UB_32 -0.0167015
_diffrn_orient_matrix_UB_33 0.0413746
_diffrn_radiation_monochromator graphite
_diffrn_radiation_type MoK\a
_diffrn_radiation_wavelength 0.71073
_diffrn_reflns_av_R_equivalents 0.0258
_diffrn_reflns_av_unetI/netI 0.0193
_diffrn_reflns_Laue_measured_fraction_full 1.000
_diffrn_reflns_Laue_measured_fraction_max 0.999
_diffrn_reflns_limit_h_max 18
_diffrn_reflns_limit_h_min -18
_diffrn_reflns_limit_k_max 25
_diffrn_reflns_limit_k_min -25
_diffrn_reflns_limit_l_max 26
_diffrn_reflns_limit_l_min -26
_diffrn_reflns_number 32820
_diffrn_reflns_point_group_measured_fraction_full 1.000
_diffrn_reflns_point_group_measured_fraction_max 0.999
_diffrn_reflns_theta_full 25.242
_diffrn_reflns_theta_max 29.999
_diffrn_reflns_theta_min 1.934
_diffrn_source 'sealed tube'
_exptl_absorpt_coefficient_mu 4.982
_exptl_absorpt_correction_T_max 0.780
_exptl_absorpt_correction_T_min 0.474
_exptl_absorpt_correction_type multi-scan
_exptl_absorpt_process_details 'SADABS (Sheldrick, 2008)'
_exptl_crystal_colour yellow
_exptl_crystal_density_diffrn 1.602
_exptl_crystal_density_method 'not measured'
_exptl_crystal_description prism
_exptl_crystal_F_000 2128
_exptl_crystal_size_max 0.175
_exptl_crystal_size_mid 0.13
_exptl_crystal_size_min 0.05
_refine_diff_density_max 1.095
_refine_diff_density_min -0.538
_refine_diff_density_rms 0.086
_refine_ls_extinction_method none
_refine_ls_goodness_of_fit_ref 1.000
_refine_ls_hydrogen_treatment constr
_refine_ls_matrix_type full
_refine_ls_number_parameters 254
_refine_ls_number_reflns 6446
_refine_ls_number_restraints 0
_refine_ls_restrained_S_all 1.000
_refine_ls_R_factor_all 0.0239
_refine_ls_R_factor_gt 0.0191
_refine_ls_shift/su_max 0.006
_refine_ls_shift/su_mean 0.000
_refine_ls_structure_factor_coef Fsqd
_refine_ls_weighting_details
;
 w=1/[\s^2^(Fo^2^)+(0.0065P)^2^+14.9030P]
 where P=(Fo^2^+2Fc^2^)/3
;
_refine_ls_weighting_scheme calc
_refine_ls_wR_factor_gt 0.0367
_refine_ls_wR_factor_ref 0.0383
_reflns_Friedel_coverage 0.000
_reflns_number_gt 5692
_reflns_number_total 6446
_reflns_threshold_expression 'I > 2\s(I)'
_cod_data_source_file ja505309j_si_002.cif
_cod_data_source_block cmpd_cis_3b
_cod_depositor_comments
;
The following automatic conversions were performed:

'_symmetry_cell_setting' value 'Monoclinic' changed to 'monoclinic'
according to
/usr/data/users/saulius/crontab/automatic-downloads/rss-feeds/ACS/lib/dictionaries/cif_core.dic
dictionary named 'cif_core.dic' version 2.4.2 from 2011-04-26.

Automatic conversion script
Id: cif_fix_values 2281 2013-09-26 08:29:07Z andrius 

 Adding full bibliography for 4122168--4122182.cif.
;
_cod_original_sg_symbol_H-M C2/c
_cod_database_code 4122171
_shelx_space_group_comment
;
The symmetry employed for this shelxl refinement is uniquely defined
by the following loop, which should always be used as a source of
symmetry information in preference to the above space-group names.
They are only intended as comments.
;
_shelx_estimated_absorpt_t_min 0.476
_shelx_estimated_absorpt_t_max 0.789

loop_
_space_group_symop_operation_xyz
'x, y, z'
'-x, y, -z+1/2'
'x+1/2, y+1/2, z'
'-x+1/2, y+1/2, -z+1/2'
'-x, -y, -z'
'x, -y, z-1/2'
'-x+1/2, -y+1/2, -z'
'x+1/2, -y+1/2, z-1/2'

loop_
_atom_site_label
_atom_site_type_symbol
_atom_site_fract_x
_atom_site_fract_y
_atom_site_fract_z
_atom_site_U_iso_or_equiv
_atom_site_adp_type
_atom_site_occupancy
_atom_site_site_symmetry_order
_atom_site_calc_flag
_atom_site_refinement_flags_posn
_atom_site_refinement_flags_adp
_atom_site_refinement_flags_occupancy
Ta1 Ta 0.54274(2) 0.14135(2) 0.68833(2) 0.01744(3) Uani 1 1 d . . .
N1 N 0.40810(14) 0.13679(12) 0.70952(10) 0.0244(4) Uani 1 1 d . . .
C1 C 0.58839(17) 0.28180(12) 0.64875(11) 0.0209(4) Uani 1 1 d . . .
C2 C 0.60116(17) 0.36265(13) 0.63163(12) 0.0260(5) Uani 1 1 d . . .
C3 C 0.5880(2) 0.41807(15) 0.67961(14) 0.0360(6) Uani 1 1 d . . .
H3 H 0.5755 0.4050 0.7255 0.043 Uiso 1 1 calc R U .
C4 C 0.5928(3) 0.49266(16) 0.66125(16) 0.0468(8) Uani 1 1 d . . .
H4 H 0.5821 0.5300 0.6943 0.056 Uiso 1 1 calc R U .
C5 C 0.6130(2) 0.51262(17) 0.59595(19) 0.0514(9) Uani 1 1 d . . .
H5 H 0.6162 0.5637 0.5837 0.062 Uiso 1 1 calc R U .
C6 C 0.6285(2) 0.45845(18) 0.54803(18) 0.0481(8) Uani 1 1 d . . .
H6 H 0.6433 0.4722 0.5030 0.058 Uiso 1 1 calc R U .
C7 C 0.6226(2) 0.38354(16) 0.56545(15) 0.0369(6) Uani 1 1 d . . .
H7 H 0.6331 0.3465 0.5321 0.044 Uiso 1 1 calc R U .
N11 N 0.49941(14) 0.24533(11) 0.62979(10) 0.0238(4) Uani 1 1 d . . .
C12 C 0.39828(17) 0.27446(13) 0.59224(11) 0.0225(4) Uani 1 1 d . . .
H12 H 0.3502 0.2310 0.5854 0.027 Uiso 1 1 calc R U .
C13 C 0.3540(2) 0.33063(15) 0.63716(14) 0.0322(5) Uani 1 1 d . . .
H13A H 0.3615 0.3117 0.6866 0.048 Uiso 1 1 calc R U .
H13B H 0.2808 0.3385 0.6155 0.048 Uiso 1 1 calc R U .
H13C H 0.3910 0.3779 0.6384 0.048 Uiso 1 1 calc R U .
C14 C 0.3943(2) 0.30544(16) 0.51640(13) 0.0354(6) Uani 1 1 d . . .
H14A H 0.4269 0.3546 0.5204 0.053 Uiso 1 1 calc R U .
H14B H 0.3223 0.3098 0.4901 0.053 Uiso 1 1 calc R U .
H14C H 0.4310 0.2718 0.4901 0.053 Uiso 1 1 calc R U .
N15 N 0.66233(14) 0.23835(11) 0.68494(10) 0.0220(4) Uani 1 1 d . . .
C16 C 0.76480(17) 0.26814(14) 0.71860(13) 0.0268(5) Uani 1 1 d . . .
H16 H 0.7553 0.3196 0.7361 0.032 Uiso 1 1 calc R U .
C17 C 0.8143(2) 0.22084(16) 0.78432(14) 0.0358(6) Uani 1 1 d . . .
H17A H 0.7653 0.2142 0.8155 0.054 Uiso 1 1 calc R U .
H17B H 0.8762 0.2459 0.8116 0.054 Uiso 1 1 calc R U .
H17C H 0.8332 0.1722 0.7679 0.054 Uiso 1 1 calc R U .
C18 C 0.8357(2) 0.27306(17) 0.66532(15) 0.0383(6) Uani 1 1 d . . .
H18A H 0.9024 0.2934 0.6901 0.057 Uiso 1 1 calc R U .
H18B H 0.8045 0.3056 0.6249 0.057 Uiso 1 1 calc R U .
H18C H 0.8455 0.2233 0.6469 0.057 Uiso 1 1 calc R U .
C20 C 0.59720(19) 0.10620(13) 0.56879(12) 0.0257(5) Uani 1 1 d . . .
C21 C 0.49329(18) 0.08284(13) 0.55916(11) 0.0257(5) Uani 1 1 d . . .
C22 C 0.48811(18) 0.02850(13) 0.61188(12) 0.0251(5) Uani 1 1 d . . .
C23 C 0.58984(19) 0.01762(13) 0.65483(12) 0.0254(5) Uani 1 1 d . . .
C24 C 0.65722(18) 0.06493(13) 0.62702(12) 0.0253(5) Uani 1 1 d . . .
C25 C 0.6373(2) 0.16199(15) 0.52266(14) 0.0357(6) Uani 1 1 d . . .
H25A H 0.6360 0.2117 0.5436 0.054 Uiso 0.58(3) 1 calc R U P
H25B H 0.5939 0.1614 0.4736 0.054 Uiso 0.58(3) 1 calc R U P
H25C H 0.7082 0.1492 0.5207 0.054 Uiso 0.58(3) 1 calc R U P
H25D H 0.6561 0.1365 0.4817 0.054 Uiso 0.42(3) 1 calc R U P
H25E H 0.6982 0.1868 0.5517 0.054 Uiso 0.42(3) 1 calc R U P
H25F H 0.5839 0.1990 0.5045 0.054 Uiso 0.42(3) 1 calc R U P
C26 C 0.4036(2) 0.10531(16) 0.50031(13) 0.0377(6) Uani 1 1 d . . .
H26A H 0.3838 0.0637 0.4667 0.056 Uiso 1 1 calc R U .
H26B H 0.4230 0.1481 0.4741 0.056 Uiso 1 1 calc R U .
H26C H 0.3455 0.1189 0.5216 0.056 Uiso 1 1 calc R U .
C27 C 0.3924(2) -0.01362(16) 0.61524(15) 0.0378(6) Uani 1 1 d . . .
H27A H 0.3489 0.0168 0.6394 0.057 Uiso 1 1 calc R U .
H27B H 0.4109 -0.0598 0.6425 0.057 Uiso 1 1 calc R U .
H27C H 0.3546 -0.0255 0.5660 0.057 Uiso 1 1 calc R U .
C28 C 0.6255(2) -0.04576(14) 0.70617(14) 0.0361(6) Uani 1 1 d . . .
H28A H 0.6478 -0.0872 0.6797 0.054 Uiso 1 1 calc R U .
H28B H 0.5686 -0.0621 0.7277 0.054 Uiso 1 1 calc R U .
H28C H 0.6832 -0.0292 0.7446 0.054 Uiso 1 1 calc R U .
C29 C 0.7726(2) 0.06263(17) 0.64928(15) 0.0384(6) Uani 1 1 d . . .
H29A H 0.7978 0.0168 0.6312 0.058 Uiso 1 1 calc R U .
H29B H 0.7939 0.0639 0.7022 0.058 Uiso 1 1 calc R U .
H29C H 0.8015 0.1057 0.6290 0.058 Uiso 1 1 calc R U .

loop_
_atom_site_aniso_label
_atom_site_aniso_U_11
_atom_site_aniso_U_22
_atom_site_aniso_U_33
_atom_site_aniso_U_23
_atom_site_aniso_U_13
_atom_site_aniso_U_12
Ta1 0.02261(4) 0.01523(4) 0.01481(4) -0.00007(3) 0.00485(3) 0.00187(4)
N1 0.0225(8) 0.0319(11) 0.0189(8) -0.0017(8) 0.0050(7) 0.0056(8)
C1 0.0250(10) 0.0216(11) 0.0176(9) 0.0022(8) 0.0076(8) -0.0014(8)
C2 0.0241(10) 0.0223(11) 0.0295(11) 0.0081(9) 0.0011(9) -0.0027(9)
C3 0.0474(15) 0.0249(13) 0.0300(12) 0.0028(10) -0.0039(11) -0.0026(11)
C4 0.064(2) 0.0228(13) 0.0436(16) 0.0024(12) -0.0102(14) -0.0034(13)
C5 0.0500(18) 0.0267(14) 0.066(2) 0.0204(14) -0.0128(15) -0.0116(13)
C6 0.0450(16) 0.0458(18) 0.0528(18) 0.0283(15) 0.0094(14) -0.0091(14)
C7 0.0356(13) 0.0393(15) 0.0377(13) 0.0120(12) 0.0122(11) -0.0029(12)
N11 0.0216(9) 0.0199(9) 0.0299(10) 0.0021(8) 0.0054(8) 0.0004(7)
C12 0.0229(10) 0.0217(11) 0.0217(10) 0.0013(8) 0.0026(8) 0.0013(8)
C13 0.0302(12) 0.0325(13) 0.0327(12) -0.0049(10) 0.0043(10) 0.0061(10)
C14 0.0340(13) 0.0436(16) 0.0276(12) 0.0091(11) 0.0049(10) 0.0018(12)
N15 0.0227(9) 0.0218(9) 0.0216(8) 0.0039(7) 0.0052(7) -0.0019(7)
C16 0.0224(10) 0.0275(12) 0.0292(11) 0.0033(9) 0.0029(9) -0.0033(9)
C17 0.0285(12) 0.0386(15) 0.0361(13) 0.0083(11) -0.0018(10) -0.0012(11)
C18 0.0299(13) 0.0433(16) 0.0439(15) 0.0089(12) 0.0126(11) -0.0064(12)
C20 0.0374(13) 0.0220(11) 0.0209(10) -0.0014(8) 0.0132(9) 0.0030(10)
C21 0.0322(12) 0.0267(12) 0.0181(9) -0.0065(9) 0.0055(9) 0.0059(10)
C22 0.0315(12) 0.0219(11) 0.0232(10) -0.0075(9) 0.0088(9) 0.0008(9)
C23 0.0365(12) 0.0206(11) 0.0214(10) -0.0028(8) 0.0112(9) 0.0048(9)
C24 0.0289(11) 0.0254(12) 0.0235(10) -0.0028(9) 0.0099(9) 0.0051(9)
C25 0.0507(16) 0.0348(14) 0.0267(12) 0.0023(10) 0.0198(11) 0.0041(12)
C26 0.0452(15) 0.0366(15) 0.0260(12) -0.0088(11) -0.0032(11) 0.0103(12)
C27 0.0400(14) 0.0356(15) 0.0394(14) -0.0121(12) 0.0124(12) -0.0103(12)
C28 0.0531(17) 0.0257(13) 0.0322(13) 0.0032(10) 0.0152(12) 0.0131(12)
C29 0.0318(13) 0.0414(16) 0.0431(15) -0.0013(12) 0.0107(11) 0.0080(12)

loop_
_atom_type_symbol
_atom_type_description
_atom_type_scat_dispersion_real
_atom_type_scat_dispersion_imag
_atom_type_scat_source
C C 0.0033 0.0016 'International Tables Vol C Tables 4.2.6.8 and 6.1.1.4'
H H 0.0000 0.0000 'International Tables Vol C Tables 4.2.6.8 and 6.1.1.4'
N N 0.0061 0.0033 'International Tables Vol C Tables 4.2.6.8 and 6.1.1.4'
Ta Ta -0.7052 6.5227 'International Tables Vol C Tables 4.2.6.8 and 6.1.1.4'

loop_
_geom_angle_atom_site_label_1
_geom_angle_atom_site_label_2
_geom_angle_atom_site_label_3
_geom_angle
_geom_angle_site_symmetry_1
_geom_angle_site_symmetry_3
N1 Ta1 N1 85.02(8) 2_656 .
N1 Ta1 N11 123.08(8) 2_656 .
N1 Ta1 N11 89.34(8) . .
N1 Ta1 N15 88.68(7) 2_656 .
N1 Ta1 N15 134.36(8) . .
N11 Ta1 N15 57.36(7) . .
N1 Ta1 C23 100.09(8) 2_656 .
N1 Ta1 C23 108.73(9) . .
N11 Ta1 C23 134.78(7) . .
N15 Ta1 C23 116.88(7) . .
N1 Ta1 C22 122.93(8) 2_656 .
N1 Ta1 C22 85.47(8) . .
N11 Ta1 C22 112.91(7) . .
N15 Ta1 C22 133.69(7) . .
C23 Ta1 C22 33.64(8) . .
N1 Ta1 C24 109.76(8) 2_656 .
N1 Ta1 C24 139.45(8) . .
N11 Ta1 C24 110.59(7) . .
N15 Ta1 C24 84.87(7) . .
C23 Ta1 C24 33.26(8) . .
C22 Ta1 C24 54.52(8) . .
N1 Ta1 C20 140.78(8) 2_656 .
N1 Ta1 C20 128.50(8) . .
N11 Ta1 C20 81.92(7) . .
N15 Ta1 C20 80.65(7) . .
C23 Ta1 C20 54.12(7) . .
C22 Ta1 C20 53.26(8) . .
C24 Ta1 C20 32.14(7) . .
N1 Ta1 C21 153.47(8) 2_656 .
N1 Ta1 C21 97.15(8) . .
N11 Ta1 C21 83.44(7) . .
N15 Ta1 C21 107.63(7) . .
C23 Ta1 C21 54.08(7) . .
C22 Ta1 C21 31.90(7) . .
C24 Ta1 C21 53.20(7) . .
C20 Ta1 C21 31.58(7) . .
N1 Ta1 Ta1 42.91(6) 2_656 2_656
N1 Ta1 Ta1 42.33(5) . 2_656
N11 Ta1 Ta1 108.13(5) . 2_656
N15 Ta1 Ta1 114.78(4) . 2_656
C23 Ta1 Ta1 113.02(5) . 2_656
C22 Ta1 Ta1 111.13(5) . 2_656
C24 Ta1 Ta1 141.20(5) . 2_656
C20 Ta1 Ta1 164.35(5) . 2_656
C21 Ta1 Ta1 135.49(6) . 2_656
Ta1 N1 Ta1 94.77(8) 2_656 .
N15 C1 N11 111.4(2) . .
N15 C1 C2 125.1(2) . .
N11 C1 C2 123.6(2) . .
C3 C2 C7 118.4(2) . .
C3 C2 C1 121.1(2) . .
C7 C2 C1 120.5(2) . .
C2 C3 C4 120.7(3) . .
C2 C3 H3 119.7 . .
C4 C3 H3 119.7 . .
C5 C4 C3 120.5(3) . .
C5 C4 H4 119.8 . .
C3 C4 H4 119.8 . .
C4 C5 C6 119.8(3) . .
C4 C5 H5 120.1 . .
C6 C5 H5 120.1 . .
C5 C6 C7 120.2(3) . .
C5 C6 H6 119.9 . .
C7 C6 H6 119.9 . .
C6 C7 C2 120.4(3) . .
C6 C7 H7 119.8 . .
C2 C7 H7 119.8 . .
C1 N11 C12 128.22(19) . .
C1 N11 Ta1 99.50(14) . .
C12 N11 Ta1 131.29(14) . .
N11 C12 C13 113.08(18) . .
N11 C12 C14 114.92(19) . .
C13 C12 C14 110.2(2) . .
N11 C12 H12 106.0 . .
C13 C12 H12 106.0 . .
C14 C12 H12 106.0 . .
C12 C13 H13A 109.5 . .
C12 C13 H13B 109.5 . .
H13A C13 H13B 109.5 . .
C12 C13 H13C 109.5 . .
H13A C13 H13C 109.5 . .
H13B C13 H13C 109.5 . .
C12 C14 H14A 109.5 . .
C12 C14 H14B 109.5 . .
H14A C14 H14B 109.5 . .
C12 C14 H14C 109.5 . .
H14A C14 H14C 109.5 . .
H14B C14 H14C 109.5 . .
C1 N15 C16 121.41(19) . .
C1 N15 Ta1 91.22(13) . .
C16 N15 Ta1 144.95(14) . .
N15 C16 C18 112.5(2) . .
N15 C16 C17 109.94(19) . .
C18 C16 C17 110.5(2) . .
N15 C16 H16 107.9 . .
C18 C16 H16 107.9 . .
C17 C16 H16 107.9 . .
C16 C17 H17A 109.5 . .
C16 C17 H17B 109.5 . .
H17A C17 H17B 109.5 . .
C16 C17 H17C 109.5 . .
H17A C17 H17C 109.5 . .
H17B C17 H17C 109.5 . .
C16 C18 H18A 109.5 . .
C16 C18 H18B 109.5 . .
H18A C18 H18B 109.5 . .
C16 C18 H18C 109.5 . .
H18A C18 H18C 109.5 . .
H18B C18 H18C 109.5 . .
C21 C20 C24 108.1(2) . .
C21 C20 C25 125.8(2) . .
C24 C20 C25 126.1(2) . .
C21 C20 Ta1 74.50(12) . .
C24 C20 Ta1 70.64(12) . .
C25 C20 Ta1 123.11(16) . .
C22 C21 C20 108.2(2) . .
C22 C21 C26 124.0(2) . .
C20 C21 C26 127.6(2) . .
C22 C21 Ta1 69.96(12) . .
C20 C21 Ta1 73.93(12) . .
C26 C21 Ta1 125.69(16) . .
C21 C22 C23 108.0(2) . .
C21 C22 C27 123.8(2) . .
C23 C22 C27 127.9(2) . .
C21 C22 Ta1 78.14(13) . .
C23 C22 Ta1 70.41(12) . .
C27 C22 Ta1 121.79(16) . .
C24 C23 C22 107.7(2) . .
C24 C23 C28 124.0(2) . .
C22 C23 C28 126.5(2) . .
C24 C23 Ta1 76.65(13) . .
C22 C23 Ta1 75.95(13) . .
C28 C23 Ta1 125.91(15) . .
C23 C24 C20 107.9(2) . .
C23 C24 C29 124.8(2) . .
C20 C24 C29 126.7(2) . .
C23 C24 Ta1 70.09(12) . .
C20 C24 Ta1 77.22(13) . .
C29 C24 Ta1 124.86(16) . .
C20 C25 H25A 109.5 . .
C20 C25 H25B 109.5 . .
H25A C25 H25B 109.5 . .
C20 C25 H25C 109.5 . .
H25A C25 H25C 109.5 . .
H25B C25 H25C 109.5 . .
C20 C25 H25D 109.5 . .
H25A C25 H25D 141.1 . .
H25B C25 H25D 56.3 . .
H25C C25 H25D 56.3 . .
C20 C25 H25E 109.5 . .
H25A C25 H25E 56.3 . .
H25B C25 H25E 141.1 . .
H25C C25 H25E 56.3 . .
H25D C25 H25E 109.5 . .
C20 C25 H25F 109.5 . .
H25A C25 H25F 56.3 . .
H25B C25 H25F 56.3 . .
H25C C25 H25F 141.1 . .
H25D C25 H25F 109.5 . .
H25E C25 H25F 109.5 . .
C21 C26 H26A 109.5 . .
C21 C26 H26B 109.5 . .
H26A C26 H26B 109.5 . .
C21 C26 H26C 109.5 . .
H26A C26 H26C 109.5 . .
H26B C26 H26C 109.5 . .
C22 C27 H27A 109.5 . .
C22 C27 H27B 109.5 . .
H27A C27 H27B 109.5 . .
C22 C27 H27C 109.5 . .
H27A C27 H27C 109.5 . .
H27B C27 H27C 109.5 . .
C23 C28 H28A 109.5 . .
C23 C28 H28B 109.5 . .
H28A C28 H28B 109.5 . .
C23 C28 H28C 109.5 . .
H28A C28 H28C 109.5 . .
H28B C28 H28C 109.5 . .
C24 C29 H29A 109.5 . .
C24 C29 H29B 109.5 . .
H29A C29 H29B 109.5 . .
C24 C29 H29C 109.5 . .
H29A C29 H29C 109.5 . .
H29B C29 H29C 109.5 . .

loop_
_geom_bond_atom_site_label_1
_geom_bond_atom_site_label_2
_geom_bond_distance
_geom_bond_site_symmetry_2
Ta1 N1 1.9024(18) 2_656
Ta1 N1 1.9232(19) .
Ta1 N11 2.1856(19) .
Ta1 N15 2.3723(19) .
Ta1 C23 2.434(2) .
Ta1 C22 2.506(2) .
Ta1 C24 2.519(2) .
Ta1 C20 2.603(2) .
Ta1 C21 2.610(2) .
Ta1 Ta1 2.8153(2) 2_656
N1 Ta1 1.9025(18) 2_656
C1 N15 1.324(3) .
C1 N11 1.332(3) .
C1 C2 1.507(3) .
C2 C3 1.386(4) .
C2 C7 1.397(3) .
C3 C4 1.391(4) .
C3 H3 0.9500 .
C4 C5 1.370(5) .
C4 H4 0.9500 .
C5 C6 1.378(5) .
C5 H5 0.9500 .
C6 C7 1.393(4) .
C6 H6 0.9500 .
C7 H7 0.9500 .
N11 C12 1.473(3) .
C12 C13 1.521(3) .
C12 C14 1.531(3) .
C12 H12 1.0000 .
C13 H13A 0.9800 .
C13 H13B 0.9800 .
C13 H13C 0.9800 .
C14 H14A 0.9800 .
C14 H14B 0.9800 .
C14 H14C 0.9800 .
N15 C16 1.473(3) .
C16 C18 1.529(3) .
C16 C17 1.531(3) .
C16 H16 1.0000 .
C17 H17A 0.9800 .
C17 H17B 0.9800 .
C17 H17C 0.9800 .
C18 H18A 0.9800 .
C18 H18B 0.9800 .
C18 H18C 0.9800 .
C20 C21 1.419(3) .
C20 C24 1.420(3) .
C20 C25 1.504(3) .
C21 C22 1.410(3) .
C21 C26 1.498(3) .
C22 C23 1.431(3) .
C22 C27 1.496(3) .
C23 C24 1.420(3) .
C23 C28 1.505(3) .
C24 C29 1.501(3) .
C25 H25A 0.9800 .
C25 H25B 0.9800 .
C25 H25C 0.9800 .
C25 H25D 0.9800 .
C25 H25E 0.9800 .
C25 H25F 0.9800 .
C26 H26A 0.9800 .
C26 H26B 0.9800 .
C26 H26C 0.9800 .
C27 H27A 0.9800 .
C27 H27B 0.9800 .
C27 H27C 0.9800 .
C28 H28A 0.9800 .
C28 H28B 0.9800 .
C28 H28C 0.9800 .
C29 H29A 0.9800 .
C29 H29B 0.9800 .
C29 H29C 0.9800 .

loop_
_geom_torsion_atom_site_label_1
_geom_torsion_atom_site_label_2
_geom_torsion_atom_site_label_3
_geom_torsion_atom_site_label_4
_geom_torsion
N15 C1 C2 C3 -88.0(3)
N11 C1 C2 C3 90.9(3)
N15 C1 C2 C7 94.6(3)
N11 C1 C2 C7 -86.5(3)
C7 C2 C3 C4 1.9(4)
C1 C2 C3 C4 -175.5(2)
C2 C3 C4 C5 -1.4(5)
C3 C4 C5 C6 0.0(5)
C4 C5 C6 C7 0.8(5)
C5 C6 C7 C2 -0.2(4)
C3 C2 C7 C6 -1.2(4)
C1 C2 C7 C6 176.3(2)
N15 C1 N11 C12 176.9(2)
C2 C1 N11 C12 -2.2(4)
N15 C1 N11 Ta1 7.3(2)
C2 C1 N11 Ta1 -171.76(18)
C1 N11 C12 C13 -66.5(3)
Ta1 N11 C12 C13 99.8(2)
C1 N11 C12 C14 61.3(3)
Ta1 N11 C12 C14 -132.5(2)
N11 C1 N15 C16 -173.18(19)
C2 C1 N15 C16 5.9(3)
N11 C1 N15 Ta1 -6.67(18)
C2 C1 N15 Ta1 172.4(2)
C1 N15 C16 C18 -84.3(3)
Ta1 N15 C16 C18 119.7(2)
C1 N15 C16 C17 152.0(2)
Ta1 N15 C16 C17 -4.0(4)
C24 C20 C21 C22 1.2(3)
C25 C20 C21 C22 178.1(2)
Ta1 C20 C21 C22 -61.93(15)
C24 C20 C21 C26 -173.9(2)
C25 C20 C21 C26 3.1(4)
Ta1 C20 C21 C26 123.0(2)
C24 C20 C21 Ta1 63.09(15)
C25 C20 C21 Ta1 -119.9(2)
C20 C21 C22 C23 -0.1(2)
C26 C21 C22 C23 175.2(2)
Ta1 C21 C22 C23 -64.63(15)
C20 C21 C22 C27 -175.0(2)
C26 C21 C22 C27 0.3(4)
Ta1 C21 C22 C27 120.5(2)
C20 C21 C22 Ta1 64.50(16)
C26 C21 C22 Ta1 -120.2(2)
C21 C22 C23 C24 -0.9(2)
C27 C22 C23 C24 173.7(2)
Ta1 C22 C23 C24 -70.76(16)
C21 C22 C23 C28 -165.7(2)
C27 C22 C23 C28 9.0(4)
Ta1 C22 C23 C28 124.5(2)
C21 C22 C23 Ta1 69.81(16)
C27 C22 C23 Ta1 -115.6(2)
C22 C23 C24 C20 1.7(2)
C28 C23 C24 C20 166.8(2)
Ta1 C23 C24 C20 -68.62(16)
C22 C23 C24 C29 -170.5(2)
C28 C23 C24 C29 -5.3(4)
Ta1 C23 C24 C29 119.3(2)
C22 C23 C24 Ta1 70.27(15)
C28 C23 C24 Ta1 -124.5(2)
C21 C20 C24 C23 -1.7(3)
C25 C20 C24 C23 -178.7(2)
Ta1 C20 C24 C23 63.86(15)
C21 C20 C24 C29 170.2(2)
C25 C20 C24 C29 -6.8(4)
Ta1 C20 C24 C29 -124.2(2)
C21 C20 C24 Ta1 -65.61(16)
C25 C20 C24 Ta1 117.4(2)
